data_2016981
loop_
_publ_author_name
'Janik, Alicja'
'Olech, Andrzej'
'Stasiewicz-Urban, Anna'
'Stadnicka, Katarzyna'

_publ_section_title
;
 The influence of sulfur substituents on the molecular geometry and
 packing of thio derivatives of <i>N</i>-methylphenobarbital
;
_journal_coeditor_code LN3120
_journal_issue 2
_journal_name_full 'Acta Crystallographica Section C'
_journal_page_first o70
_journal_page_last o75
_journal_paper_doi 10.1107/S0108270108043060
_journal_volume 65
_journal_year 2009
_chemical_formula_iupac 'C13 H14 N2 O3'
_chemical_formula_moiety 'C13 H14 N2 O3'
_chemical_formula_sum 'C13 H14 N2 O3'
_chemical_formula_weight 246.26
_chemical_name_common N-methylphenobarbital
_chemical_name_systematic
;
5-ethyl-1-methyl-5-phenylpyrimidine-2,4,6(1<i>H</i>,3<i>H</i>,5<i>H</i>)-\
trione
;
_space_group_IT_number 14
_symmetry_cell_setting monoclinic
_symmetry_space_group_name_Hall '-P 2ybc'
_symmetry_space_group_name_H-M 'P 1 21/c 1'
_atom_sites_solution_hydrogens geom
_atom_sites_solution_primary direct
_atom_sites_solution_secondary difmap
_cell_angle_alpha 90.00
_cell_angle_beta 105.565(2)
_cell_angle_gamma 90.00
_cell_formula_units_Z 4
_cell_length_a 13.7063(5)
_cell_length_b 7.2553(2)
_cell_length_c 12.6606(4)
_cell_measurement_reflns_used 2505
_cell_measurement_temperature 293(2)
_cell_measurement_theta_max 27.485
_cell_measurement_theta_min 0.998
_cell_volume 1212.84(7)
_computing_cell_refinement 'DENZO-SMN (Otwinowski & Minor, 1997)'
_computing_data_collection 'COLLECT (Nonius, 1997)'
_computing_data_reduction 'HKL DENZO and SCALEPACK (Otwinowski & Minor, 1997)'
_computing_molecular_graphics
;
PLATON (Spek, 2003); ORTEP-3 for Windows (Farrugia, 1997);
MERCURY (Macrae <i>et al.</i>,  2006)
;
_computing_publication_material 'SHELXL97 (Sheldrick, 2008)'
_computing_structure_refinement 'SHELXL97 (Sheldrick, 2008)'
_computing_structure_solution 'SIR92 (Altomare <i>et al.</i>,  1994)'
_diffrn_ambient_temperature 293(2)
_diffrn_detector_area_resol_mean 9
_diffrn_measured_fraction_theta_full 0.991
_diffrn_measured_fraction_theta_max 0.991
_diffrn_measurement_device '95mm CCD camera on \k-goniostat'
_diffrn_measurement_device_type KappaCCD
_diffrn_measurement_method '\f scans and \w scans to fill asymmetric unit'
_diffrn_radiation_monochromator 'horizontally mounted graphite crystal'
_diffrn_radiation_source 'fine-focus sealed tube'
_diffrn_radiation_type MoK\a
_diffrn_radiation_wavelength 0.71073
_diffrn_reflns_av_R_equivalents 0.0190
_diffrn_reflns_av_sigmaI/netI 0.0330
_diffrn_reflns_limit_h_max 17
_diffrn_reflns_limit_h_min -17
_diffrn_reflns_limit_k_max 9
_diffrn_reflns_limit_k_min -9
_diffrn_reflns_limit_l_max 15
_diffrn_reflns_limit_l_min -16
_diffrn_reflns_number 4931
_diffrn_reflns_theta_full 27.48
_diffrn_reflns_theta_max 27.48
_diffrn_reflns_theta_min 3.20
_exptl_absorpt_coefficient_mu 0.097
_exptl_absorpt_correction_T_max 0.9752
_exptl_absorpt_correction_T_min 0.9723
_exptl_absorpt_correction_type multi-scan
_exptl_absorpt_process_details '(HKL DENZO and SCALEPACK; Otwinowski & Minor, 1997)'
_exptl_crystal_colour colourless
_exptl_crystal_density_diffrn 1.349
_exptl_crystal_density_method 'not measured'
_exptl_crystal_description block
_exptl_crystal_F_000 520
_exptl_crystal_size_max 0.30
_exptl_crystal_size_mid 0.30
_exptl_crystal_size_min 0.30
_refine_diff_density_max 0.373
_refine_diff_density_min -0.229
_refine_ls_extinction_method none
_refine_ls_goodness_of_fit_ref 1.050
_refine_ls_hydrogen_treatment mixed
_refine_ls_matrix_type full
_refine_ls_number_parameters 167
_refine_ls_number_reflns 2756
_refine_ls_number_restraints 0
_refine_ls_restrained_S_all 1.050
_refine_ls_R_factor_all 0.0634
_refine_ls_R_factor_gt 0.0509
_refine_ls_shift/su_max 0.000
_refine_ls_shift/su_mean 0.000
_refine_ls_structure_factor_coef Fsqd
_refine_ls_weighting_details 'w=1/[\s^2^(Fo^2^)+(0.0669P)^2^+0.4169P] where P=(Fo^2^+2Fc^2^)/3'
_refine_ls_weighting_scheme calc
_refine_ls_wR_factor_gt 0.1344
_refine_ls_wR_factor_ref 0.1430
_reflns_number_gt 2230
_reflns_number_total 2756
_reflns_threshold_expression I>2\s(I)
_cod_data_source_file ln3120.cif
_cod_data_source_block P
_cod_original_sg_symbol_H-M 'P 21/c'
_cod_database_code 2016981
_cod_database_fobs_code 2016981

loop_
_symmetry_equiv_pos_as_xyz
'x, y, z'
'-x, y+1/2, -z+1/2'
'-x, -y, -z'
'x, -y-1/2, z-1/2'

loop_
_atom_site_type_symbol
_atom_site_label
_atom_site_fract_x
_atom_site_fract_y
_atom_site_fract_z
_atom_site_U_iso_or_equiv
_atom_site_adp_type
_atom_site_calc_flag
_atom_site_refinement_flags
_atom_site_occupancy
_atom_site_disorder_assembly
_atom_site_disorder_group
N N1 0.15281(10) -0.06849(18) 0.83089(11) 0.0391(3) Uani d . 1 . .
H H3 0.0159(18) -0.093(3) 0.5891(17) 0.058(6) Uiso d . 1 . .
C C1 0.14919(18) -0.1211(3) 0.94219(15) 0.0614(5) Uani d . 1 . .
H H1A 0.0954 -0.2080 0.9375 0.074 Uiso calc R 1 . .
H H1B 0.1373 -0.0134 0.9811 0.074 Uiso calc R 1 . .
H H1C 0.2125 -0.1761 0.9805 0.074 Uiso calc R 1 . .
C C2 0.07740(11) -0.1379(2) 0.74425(13) 0.0365(3) Uani d . 1 . .
O O2 0.01695(9) -0.25137(17) 0.75646(11) 0.0523(3) Uani d . 1 . .
N N3 0.07344(10) -0.06910(18) 0.64185(11) 0.0355(3) Uani d . 1 . .
C C4 0.13138(11) 0.0701(2) 0.61907(12) 0.0348(3) Uani d . 1 . .
O O4 0.10742(9) 0.15042(18) 0.53145(9) 0.0483(3) Uani d . 1 . .
C C5 0.23105(11) 0.1068(2) 0.70516(12) 0.0353(3) Uani d . 1 . .
C C6 0.22523(12) 0.0571(2) 0.82031(13) 0.0403(4) Uani d . 1 . .
O O6 0.28554(11) 0.1204(2) 0.90135(10) 0.0605(4) Uani d . 1 . .
C C7 0.26374(12) 0.3102(2) 0.70232(15) 0.0429(4) Uani d . 1 . .
H H7A 0.3302 0.3252 0.7530 0.051 Uiso calc R 1 . .
H H7B 0.2698 0.3378 0.6294 0.051 Uiso calc R 1 . .
C C8 0.19227(15) 0.4488(3) 0.73127(18) 0.0557(5) Uani d . 1 . .
H H8A 0.2178 0.5711 0.7275 0.067 Uiso calc R 1 . .
H H8B 0.1872 0.4253 0.8042 0.067 Uiso calc R 1 . .
H H8C 0.1265 0.4377 0.6804 0.067 Uiso calc R 1 . .
C C9 0.31005(11) -0.0196(2) 0.67368(13) 0.0381(4) Uani d . 1 . .
C C10 0.32720(14) 0.0015(3) 0.57093(15) 0.0505(4) Uani d . 1 . .
H H10 0.2913 0.0897 0.5226 0.061 Uiso calc R 1 . .
C C11 0.39780(16) -0.1089(3) 0.54037(19) 0.0644(6) Uani d . 1 . .
H H11 0.4091 -0.0936 0.4717 0.077 Uiso calc R 1 . .
C C12 0.45120(16) -0.2404(3) 0.6106(2) 0.0698(6) Uani d . 1 . .
H H12 0.4978 -0.3149 0.5894 0.084 Uiso calc R 1 . .
C C13 0.43520(15) -0.2606(3) 0.7122(2) 0.0674(6) Uani d . 1 . .
H H13 0.4716 -0.3488 0.7601 0.081 Uiso calc R 1 . .
C C14 0.36524(13) -0.1510(3) 0.74434(17) 0.0511(5) Uani d . 1 . .
H H14 0.3554 -0.1660 0.8137 0.061 Uiso calc R 1 . .

loop_
_atom_site_aniso_label
_atom_site_aniso_U_11
_atom_site_aniso_U_22
_atom_site_aniso_U_33
_atom_site_aniso_U_12
_atom_site_aniso_U_13
_atom_site_aniso_U_23
N1 0.0419(7) 0.0365(7) 0.0395(7) 0.0017(6) 0.0121(6) 0.0022(6)
C1 0.0712(13) 0.0705(13) 0.0462(10) -0.0034(11) 0.0218(9) 0.0065(10)
C2 0.0334(7) 0.0278(7) 0.0500(9) 0.0035(6) 0.0142(6) 0.0001(6)
O2 0.0467(7) 0.0438(7) 0.0693(8) -0.0094(6) 0.0208(6) 0.0057(6)
N3 0.0285(6) 0.0325(7) 0.0427(7) -0.0049(5) 0.0049(5) -0.0025(5)
C4 0.0289(7) 0.0324(7) 0.0407(8) -0.0017(6) 0.0050(6) -0.0004(6)
O4 0.0378(6) 0.0532(7) 0.0468(7) -0.0103(5) -0.0011(5) 0.0106(5)
C5 0.0292(7) 0.0314(7) 0.0421(8) -0.0039(6) 0.0038(6) 0.0005(6)
C6 0.0390(8) 0.0360(8) 0.0426(8) -0.0007(7) 0.0054(7) -0.0030(7)
O6 0.0655(9) 0.0639(9) 0.0455(7) -0.0161(7) 0.0035(6) -0.0079(6)
C7 0.0342(8) 0.0319(8) 0.0588(10) -0.0062(6) 0.0060(7) -0.0013(7)
C8 0.0496(10) 0.0359(9) 0.0808(13) -0.0021(8) 0.0160(9) -0.0074(9)
C9 0.0278(7) 0.0319(7) 0.0508(9) -0.0039(6) 0.0040(6) -0.0030(7)
C10 0.0446(9) 0.0532(11) 0.0522(10) -0.0005(8) 0.0103(8) -0.0049(8)
C11 0.0491(11) 0.0775(14) 0.0689(12) -0.0032(11) 0.0197(9) -0.0195(11)
C12 0.0458(11) 0.0621(13) 0.1042(18) 0.0087(10) 0.0249(11) -0.0185(13)
C13 0.0454(10) 0.0513(12) 0.1042(18) 0.0133(9) 0.0176(11) 0.0103(12)
C14 0.0376(9) 0.0457(10) 0.0682(11) 0.0035(7) 0.0114(8) 0.0116(8)

loop_
_atom_type_symbol
_atom_type_description
_atom_type_scat_dispersion_real
_atom_type_scat_dispersion_imag
_atom_type_scat_source
C C 0.0033 0.0000 'International Tables Vol C Tables 4.2.6.8 and 6.1.1.4'
H H 0.0000 0.0000 'International Tables Vol C Tables 4.2.6.8 and 6.1.1.4'
N N 0.0061 0.0000 'International Tables Vol C Tables 4.2.6.8 and 6.1.1.4'
O O 0.0106 0.0000 'International Tables Vol C Tables 4.2.6.8 and 6.1.1.4'

loop_
_geom_angle_atom_site_label_1
_geom_angle_atom_site_label_2
_geom_angle_atom_site_label_3
_geom_angle_site_symmetry_1
_geom_angle_site_symmetry_3
_geom_angle
_geom_angle_publ_flag
C6 N1 C2 . . 124.52(13) ?
C6 N1 C1 . . 118.25(15) ?
C2 N1 C1 . . 117.00(15) ?
N1 C1 H1A . . 109.5 ?
N1 C1 H1B . . 109.5 ?
H1A C1 H1B . . 109.5 ?
N1 C1 H1C . . 109.5 ?
H1A C1 H1C . . 109.5 ?
H1B C1 H1C . . 109.5 ?
O2 C2 N3 . . 120.86(15) ?
O2 C2 N1 . . 122.60(15) ?
N3 C2 N1 . . 116.54(13) ?
C4 N3 C2 . . 126.16(13) ?
C4 N3 H3 . . 115.5(14) ?
C2 N3 H3 . . 115.6(13) ?
O4 C4 N3 . . 121.16(13) ?
O4 C4 C5 . . 122.59(13) ?
N3 C4 C5 . . 116.05(13) ?
C6 C5 C4 . . 112.05(13) ?
C6 C5 C7 . . 109.75(13) ?
C4 C5 C7 . . 111.08(12) ?
C6 C5 C9 . . 108.98(12) ?
C4 C5 C9 . . 105.46(12) ?
C7 C5 C9 . . 109.39(12) ?
O6 C6 N1 . . 120.59(15) ?
O6 C6 C5 . . 121.14(15) ?
N1 C6 C5 . . 118.19(13) ?
C8 C7 C5 . . 114.69(14) ?
C8 C7 H7A . . 108.6 ?
C5 C7 H7A . . 108.6 ?
C8 C7 H7B . . 108.6 ?
C5 C7 H7B . . 108.6 ?
H7A C7 H7B . . 107.6 ?
C7 C8 H8A . . 109.5 ?
C7 C8 H8B . . 109.5 ?
H8A C8 H8B . . 109.5 ?
C7 C8 H8C . . 109.5 ?
H8A C8 H8C . . 109.5 ?
H8B C8 H8C . . 109.5 ?
C14 C9 C10 . . 118.66(16) ?
C14 C9 C5 . . 122.63(15) ?
C10 C9 C5 . . 118.70(14) ?
C11 C10 C9 . . 120.17(19) ?
C11 C10 H10 . . 119.9 ?
C9 C10 H10 . . 119.9 ?
C12 C11 C10 . . 120.7(2) ?
C12 C11 H11 . . 119.7 ?
C10 C11 H11 . . 119.7 ?
C13 C12 C11 . . 119.38(19) ?
C13 C12 H12 . . 120.3 ?
C11 C12 H12 . . 120.3 ?
C12 C13 C14 . . 120.8(2) ?
C12 C13 H13 . . 119.6 ?
C14 C13 H13 . . 119.6 ?
C9 C14 C13 . . 120.34(19) ?
C9 C14 H14 . . 119.8 ?
C13 C14 H14 . . 119.8 ?

loop_
_geom_bond_atom_site_label_1
_geom_bond_atom_site_label_2
_geom_bond_site_symmetry_2
_geom_bond_distance
_geom_bond_publ_flag
N1 C6 . 1.380(2) ?
N1 C2 . 1.384(2) ?
N1 C1 . 1.473(2) ?
C1 H1A . 0.9600 ?
C1 H1B . 0.9600 ?
C1 H1C . 0.9600 ?
C2 O2 . 1.2072(19) ?
C2 N3 . 1.377(2) ?
N3 C4 . 1.363(2) ?
N3 H3 . 0.90(2) ?
C4 O4 . 1.2176(19) ?
C4 C5 . 1.525(2) ?
C5 C6 . 1.525(2) ?
C5 C7 . 1.545(2) ?
C5 C9 . 1.550(2) ?
C6 O6 . 1.221(2) ?
C7 C8 . 1.516(2) ?
C7 H7A . 0.9700 ?
C7 H7B . 0.9700 ?
C8 H8A . 0.9600 ?
C8 H8B . 0.9600 ?
C8 H8C . 0.9600 ?
C9 C14 . 1.385(2) ?
C9 C10 . 1.391(2) ?
C10 C11 . 1.388(3) ?
C10 H10 . 0.9300 ?
C11 C12 . 1.374(3) ?
C11 H11 . 0.9300 ?
C12 C13 . 1.369(3) ?
C12 H12 . 0.9300 ?
C13 C14 . 1.388(3) ?
C13 H13 . 0.9300 ?
C14 H14 . 0.9300 ?

loop_
_geom_hbond_atom_site_label_D
_geom_hbond_atom_site_label_H
_geom_hbond_atom_site_label_A
_geom_hbond_site_symmetry_A
_geom_hbond_distance_DH
_geom_hbond_distance_HA
_geom_hbond_distance_DA
_geom_hbond_angle_DHA
_geom_hbond_publ_flag
N3 H3 O4 3_556 0.90(2) 1.99(2) 2.896(2) 178(2) ?

loop_
_geom_torsion_atom_site_label_1
_geom_torsion_atom_site_label_2
_geom_torsion_atom_site_label_3
_geom_torsion_atom_site_label_4
_geom_torsion_site_symmetry_1
_geom_torsion_site_symmetry_2
_geom_torsion_site_symmetry_3
_geom_torsion_site_symmetry_4
_geom_torsion
_geom_torsion_publ_flag
C6 N1 C2 O2 . . . . 177.98(15) ?
C1 N1 C2 O2 . . . . -7.6(2) ?
C6 N1 C2 N3 . . . . -2.8(2) ?
C1 N1 C2 N3 . . . . 171.68(15) ?
O2 C2 N3 C4 . . . . 173.84(15) ?
N1 C2 N3 C4 . . . . -5.4(2) ?
C2 N3 C4 O4 . . . . -162.54(15) ?
C2 N3 C4 C5 . . . . 22.5(2) ?
O4 C4 C5 C6 . . . . 155.70(15) ?
N3 C4 C5 C6 . . . . -29.38(19) ?
O4 C4 C5 C7 . . . . 32.5(2) ?
N3 C4 C5 C7 . . . . -152.53(14) ?
O4 C4 C5 C9 . . . . -85.87(18) ?
N3 C4 C5 C9 . . . . 89.06(16) ?
C2 N1 C6 O6 . . . . 175.48(15) ?
C1 N1 C6 O6 . . . . 1.1(3) ?
C2 N1 C6 C5 . . . . -7.5(2) ?
C1 N1 C6 C5 . . . . 178.11(15) ?
C4 C5 C6 O6 . . . . -160.18(16) ?
C7 C5 C6 O6 . . . . -36.3(2) ?
C9 C5 C6 O6 . . . . 83.49(19) ?
C4 C5 C6 N1 . . . . 22.8(2) ?
C7 C5 C6 N1 . . . . 146.72(14) ?
C9 C5 C6 N1 . . . . -93.50(16) ?
C6 C5 C7 C8 . . . . -60.70(18) ?
C4 C5 C7 C8 . . . . 63.76(19) ?
C9 C5 C7 C8 . . . . 179.78(15) ?
C6 C5 C9 C14 . . . . -1.3(2) ?
C4 C5 C9 C14 . . . . -121.73(16) ?
C7 C5 C9 C14 . . . . 118.73(17) ?
C6 C5 C9 C10 . . . . 179.63(14) ?
C4 C5 C9 C10 . . . . 59.16(18) ?
C7 C5 C9 C10 . . . . -60.38(18) ?
C14 C9 C10 C11 . . . . 0.5(3) ?
C5 C9 C10 C11 . . . . 179.67(16) ?
C9 C10 C11 C12 . . . . 0.3(3) ?
C10 C11 C12 C13 . . . . -0.8(3) ?
C11 C12 C13 C14 . . . . 0.5(3) ?
C10 C9 C14 C13 . . . . -0.8(3) ?
C5 C9 C14 C13 . . . . -179.91(16) ?
C12 C13 C14 C9 . . . . 0.3(3) ?

loop_
_cod_related_entry_id
_cod_related_entry_database
_cod_related_entry_code
1 ChemSpider 7972
